data_4103412
loop_
_publ_author_name
'Feijie Song'
'Cheng Wang'
'Joseph M. Falkowski'
'Liqing Ma'
'Wenbin Lin'

_publ_section_title
;
 Isoreticular Chiral Metal-Organic Frameworks for Asymmetric Alkene
 Epoxidation: Tuning Catalytic Activity by Controlling Framework
 Catenation and Varying Open Channel Sizes
;
_journal_name_full 'Journal of the American Chemical Society'
_journal_page_first 15390
_journal_page_last 15398
_journal_paper_doi 10.1021/ja1069773
_journal_volume 132
_journal_year 2010
_chemical_formula_sum 'C204 Cl6 Mn6 N12 O38 Zn8'
_chemical_formula_weight 4291.46
_chemical_name_systematic
; 
 ? 
;
_space_group_IT_number 146
_symmetry_cell_setting trigonal
_symmetry_space_group_name_Hall 'R 3'
_symmetry_space_group_name_H-M 'R 3 :H'
_atom_sites_solution_hydrogens none
_atom_sites_solution_primary direct
_atom_sites_solution_secondary difmap
_audit_creation_method SHELXL-97
_cell_angle_alpha 90.00
_cell_angle_beta 90.00
_cell_angle_gamma 120.00
_cell_formula_units_Z 3
_cell_length_a 35.8840(3)
_cell_length_b 35.8840(3)
_cell_length_c 87.911(2)
_cell_measurement_reflns_used 6104
_cell_measurement_temperature 296(2)
_cell_measurement_theta_max 23.85
_cell_measurement_theta_min 2.46
_cell_volume 98034(3)
_computing_cell_refinement 'Bruker SAINT'
_computing_data_collection 'Bruker APEX2'
_computing_data_reduction 'Bruker SAINT'
_computing_molecular_graphics 'Bruker SHELXTL'
_computing_publication_material 'Bruker SHELXTL'
_computing_structure_refinement 'SHELXL-97 (Sheldrick, 2008)'
_computing_structure_solution 'SHELXS-97 (Sheldrick, 2008)'
_diffrn_ambient_temperature 296(2)
_diffrn_measured_fraction_theta_full 0.998
_diffrn_measured_fraction_theta_max 0.998
_diffrn_radiation_monochromator graphite
_diffrn_radiation_source 'fine-focus sealed tube'
_diffrn_radiation_type CuK\a
_diffrn_radiation_wavelength 1.54178
_diffrn_reflns_av_R_equivalents 0.0512
_diffrn_reflns_av_sigmaI/netI 0.1181
_diffrn_reflns_limit_h_max 23
_diffrn_reflns_limit_h_min -23
_diffrn_reflns_limit_k_max 23
_diffrn_reflns_limit_k_min -23
_diffrn_reflns_limit_l_max 47
_diffrn_reflns_limit_l_min -58
_diffrn_reflns_number 27356
_diffrn_reflns_theta_full 30.96
_diffrn_reflns_theta_max 30.96
_diffrn_reflns_theta_min 1.51
_exptl_absorpt_coefficient_mu 0.818
_exptl_absorpt_correction_T_max 0.7356
_exptl_absorpt_correction_T_min 0.7356
_exptl_absorpt_correction_type numerical
_exptl_absorpt_process_details SADABS
_exptl_crystal_colour brown
_exptl_crystal_density_diffrn 0.218
_exptl_crystal_density_method 'not measured'
_exptl_crystal_description cube
_exptl_crystal_F_000 6312
_exptl_crystal_size_max 0.40
_exptl_crystal_size_mid 0.40
_exptl_crystal_size_min 0.40
_refine_diff_density_max 0.542
_refine_diff_density_min -0.182
_refine_diff_density_rms 0.044
_refine_ls_abs_structure_details 'Flack H D (1983), Acta Cryst. A39, 876-881'
_refine_ls_abs_structure_Flack 0.40(3)
_refine_ls_extinction_method none
_refine_ls_goodness_of_fit_ref 0.837
_refine_ls_hydrogen_treatment none
_refine_ls_matrix_type full
_refine_ls_number_parameters 226
_refine_ls_number_reflns 10627
_refine_ls_number_restraints 328
_refine_ls_restrained_S_all 0.870
_refine_ls_R_factor_all 0.2022
_refine_ls_R_factor_gt 0.1201
_refine_ls_shift/su_max 0.025
_refine_ls_shift/su_mean 0.005
_refine_ls_structure_factor_coef Fsqd
_refine_ls_weighting_details 'calc w=1/[\s^2^(Fo^2^)+(0.2000P)^2^+0.0000P] where P=(Fo^2^+2Fc^2^)/3'
_refine_ls_weighting_scheme calc
_refine_ls_wR_factor_gt 0.2983
_refine_ls_wR_factor_ref 0.3473
_reflns_number_gt 3241
_reflns_number_total 10627
_reflns_threshold_expression >2sigma(I)
_cod_data_source_file ja1069773_si_002_4.cif
_cod_data_source_block CMOF4
_cod_original_sg_symbol_H-M 'R 3'
_cod_database_code 4103412

loop_
_symmetry_equiv_pos_as_xyz
'x, y, z'
'-y, x-y, z'
'-x+y, -x, z'
'x+2/3, y+1/3, z+1/3'
'-y+2/3, x-y+1/3, z+1/3'
'-x+y+2/3, -x+1/3, z+1/3'
'x+1/3, y+2/3, z+2/3'
'-y+1/3, x-y+2/3, z+2/3'
'-x+y+1/3, -x+2/3, z+2/3'

loop_
_atom_site_label
_atom_site_type_symbol
_atom_site_fract_x
_atom_site_fract_y
_atom_site_fract_z
_atom_site_U_iso_or_equiv
_atom_site_adp_type
_atom_site_occupancy
_atom_site_symmetry_multiplicity
_atom_site_calc_flag
_atom_site_refinement_flags
C1A C 0.5805(6) 0.4359(8) 0.52123(19) 0.534 Uiso 1 1 d GDU
C2A C 0.5902(5) 0.4775(7) 0.5176(2) 0.537 Uiso 1 1 d GDU
C3A C 0.5640(7) 0.4840(6) 0.5076(2) 0.517 Uiso 1 1 d GDU
C4A C 0.5280(6) 0.4489(7) 0.5013(2) 0.514 Uiso 1 1 d GDU
C5A C 0.5183(6) 0.4074(6) 0.5050(2) 0.532 Uiso 1 1 d GDU
C6A C 0.5446(7) 0.4008(6) 0.5149(2) 0.524 Uiso 1 1 d GDU
C7A C 0.6201(6) 0.3771(5) 0.5472(3) 0.385 Uiso 1 1 d DU
C1B C 0.4396(5) 0.5762(5) 0.4509(3) 0.533 Uiso 1 1 d GDU
C2B C 0.4345(5) 0.5681(6) 0.4665(3) 0.534 Uiso 1 1 d GDU
C3B C 0.4463(5) 0.5403(6) 0.4730(2) 0.536 Uiso 1 1 d GDU
C4B C 0.4633(5) 0.5205(5) 0.4640(3) 0.515 Uiso 1 1 d GDU
C5B C 0.4684(5) 0.5285(6) 0.4485(2) 0.548 Uiso 1 1 d GDU
C6B C 0.4565(5) 0.5564(6) 0.4419(2) 0.548 Uiso 1 1 d GDU
C8A C 0.4810(7) 0.3644(7) 0.4998(3) 0.511 Uiso 1 1 d DU
C1D C 0.8057(6) 0.9115(5) 0.2815(3) 0.519 Uiso 1 1 d GDU
C2D C 0.7997(6) 0.8963(6) 0.2964(3) 0.532 Uiso 1 1 d GDU
C3D C 0.7584(7) 0.8703(6) 0.3020(2) 0.511 Uiso 1 1 d GDU
C4D C 0.7230(6) 0.8595(5) 0.2927(3) 0.536 Uiso 1 1 d GDU
C5D C 0.7289(7) 0.8748(6) 0.2779(2) 0.515 Uiso 1 1 d GDU
C6D C 0.7703(8) 0.9008(6) 0.2723(2) 0.518 Uiso 1 1 d GDU
C7B C 0.3812(6) 0.6160(6) 0.4280(3) 0.438 Uiso 1 1 d DU
C1E C 0.5275(5) 0.7682(7) 0.3580(2) 0.548 Uiso 1 1 d GDU
C2E C 0.5455(6) 0.7452(5) 0.3518(2) 0.535 Uiso 1 1 d GDU
C3E C 0.5743(6) 0.7625(6) 0.3397(2) 0.514 Uiso 1 1 d GDU
C4E C 0.5849(5) 0.8027(6) 0.3339(2) 0.515 Uiso 1 1 d GDU
C5E C 0.5669(6) 0.8256(5) 0.3402(2) 0.528 Uiso 1 1 d GDU
C6E C 0.5382(6) 0.8083(7) 0.3522(2) 0.521 Uiso 1 1 d GDU
C9A C 0.4382(9) 0.3554(12) 0.5068(4) 0.551 Uiso 1 1 d DU
C10A C 0.4819(12) 0.3699(11) 0.4823(3) 0.523 Uiso 1 1 d DU
C11A C 0.4888(12) 0.3258(10) 0.5033(4) 0.533 Uiso 1 1 d DU
C12A C 0.5779(8) 0.5273(7) 0.5048(3) 0.515 Uiso 1 1 d DU
C13A C 0.6040(8) 0.4239(10) 0.5312(3) 0.545 Uiso 1 1 d DU
C14A C 0.5922(9) 0.3858(9) 0.5371(3) 0.482 Uiso 1 1 d DU
C8B C 0.4864(8) 0.5054(8) 0.4396(3) 0.532 Uiso 1 1 d DU
C9B C 0.4701(11) 0.5078(11) 0.4235(3) 0.509 Uiso 1 1 d DU
C10B C 0.4687(11) 0.4605(9) 0.4459(5) 0.535 Uiso 1 1 d DU
C11B C 0.5350(8) 0.5337(11) 0.4437(4) 0.502 Uiso 1 1 d DU
C12B C 0.4441(7) 0.5269(9) 0.4885(3) 0.534 Uiso 1 1 d DU
C13B C 0.4283(8) 0.6043(7) 0.4442(4) 0.539 Uiso 1 1 d DU
C14B C 0.3934(10) 0.5870(9) 0.4347(4) 0.522 Uiso 1 1 d DU
C1C C 0.5630(7) 0.5830(6) 0.4903(3) 0.533 Uiso 1 1 d DU
C2C C 0.6028(9) 0.6299(8) 0.4891(4) 0.538 Uiso 1 1 d DU
C3C C 0.6104(9) 0.6515(9) 0.5045(4) 0.533 Uiso 1 1 d DU
C4C C 0.5742(12) 0.6611(8) 0.5069(5) 0.535 Uiso 1 1 d DU
C5C C 0.5318(10) 0.6183(10) 0.5087(5) 0.534 Uiso 1 1 d DU
C6C C 0.5289(8) 0.5774(7) 0.5014(3) 0.513 Uiso 1 1 d DU
Cl1 Cl 0.5015(4) 0.4903(4) 0.51449(14) 0.511 Uiso 1 1 d D
Mn1 Mn 0.5136(4) 0.5173(3) 0.48592(13) 0.536 Uiso 1 1 d D
N1C N 0.5725(7) 0.5503(7) 0.4917(3) 0.532 Uiso 1 1 d DU
N2C N 0.4862(7) 0.5496(8) 0.4952(3) 0.546 Uiso 1 1 d DU
O1A O 0.6226(5) 0.3863(5) 0.5624(2) 0.251(9) Uiso 1 1 d DU
O2A O 0.6437(6) 0.3590(6) 0.5404(2) 0.308(10) Uiso 1 1 d DU
O3A O 0.5026(8) 0.4557(7) 0.4906(3) 0.558 Uiso 1 1 d DU
O1B O 0.3598(6) 0.6389(7) 0.4305(3) 0.344 Uiso 1 1 d DU
O2B O 0.3891(7) 0.6356(6) 0.4138(2) 0.331 Uiso 1 1 d DU
O3B O 0.4708(7) 0.4897(7) 0.4695(3) 0.512 Uiso 1 1 d DU
C7D C 0.9068(8) 0.9428(8) 0.2585(2) 0.426 Uiso 1 1 d DU
C8D C 0.6926(8) 0.8627(8) 0.2666(3) 0.538 Uiso 1 1 d DU
C9D C 0.6571(10) 0.8725(12) 0.2699(4) 0.538 Uiso 1 1 d DU
C10D C 0.6703(11) 0.8119(8) 0.2660(5) 0.531 Uiso 1 1 d DU
C11D C 0.7128(11) 0.8797(11) 0.2506(3) 0.515 Uiso 1 1 d DU
C12D C 0.7530(8) 0.8554(8) 0.3173(3) 0.546 Uiso 1 1 d DU
C13D C 0.8460(9) 0.9387(7) 0.2743(4) 0.541 Uiso 1 1 d DU
C14D C 0.8643(9) 0.9189(9) 0.2667(4) 0.516 Uiso 1 1 d DU
C7E C 0.4246(6) 0.7066(7) 0.3806(2) 0.382 Uiso 1 1 d DU
C8E C 0.5787(8) 0.8681(7) 0.3343(3) 0.513 Uiso 1 1 d DU
C9E C 0.5452(11) 0.8788(12) 0.3416(4) 0.538 Uiso 1 1 d DU
C10E C 0.6234(8) 0.8959(10) 0.3406(4) 0.540 Uiso 1 1 d DU
C11E C 0.5769(12) 0.8670(12) 0.3172(3) 0.540 Uiso 1 1 d DU
C12E C 0.5985(6) 0.7503(9) 0.3308(3) 0.532 Uiso 1 1 d DU
C13E C 0.4976(7) 0.7587(10) 0.3704(3) 0.535 Uiso 1 1 d DU
C14E C 0.4605(8) 0.7244(8) 0.3702(3) 0.490 Uiso 1 1 d DU
C1F C 0.7037(8) 0.8439(7) 0.3412(2) 0.508 Uiso 1 1 d DU
C2F C 0.7319(11) 0.8651(9) 0.3556(3) 0.520 Uiso 1 1 d DU
C3F C 0.7648(9) 0.8505(11) 0.3578(4) 0.543 Uiso 1 1 d DU
C4F C 0.7429(11) 0.8024(11) 0.3612(4) 0.511 Uiso 1 1 d DU
C5F C 0.6948(11) 0.7760(9) 0.3560(4) 0.537 Uiso 1 1 d DU
C6F C 0.6877(8) 0.7956(8) 0.3409(3) 0.532 Uiso 1 1 d DU
Cl2 Cl 0.7022(4) 0.7840(4) 0.30976(15) 0.506 Uiso 1 1 d D
Mn2 Mn 0.6644(4) 0.8202(3) 0.31981(15) 0.537 Uiso 1 1 d D
N1F N 0.7221(7) 0.8607(7) 0.3275(3) 0.542 Uiso 1 1 d DU
N2F N 0.6427(6) 0.7716(8) 0.3358(3) 0.521 Uiso 1 1 d DU
O1D O 0.9241(7) 0.9166(7) 0.2533(2) 0.365 Uiso 1 1 d DU
O2D O 0.9228(7) 0.9876(7) 0.2572(2) 0.370 Uiso 1 1 d DU
O3D O 0.6815(7) 0.8319(7) 0.2973(2) 0.501 Uiso 1 1 d DU
O1E O 0.4014(6) 0.6691(7) 0.3886(2) 0.289 Uiso 1 1 d DU
O2E O 0.4039(5) 0.7273(5) 0.38507(18) 0.219(8) Uiso 1 1 d DU
O3E O 0.6091(6) 0.8192(8) 0.3214(3) 0.527 Uiso 1 1 d DU
Zn2 Zn 0.3610 0.6362 0.3968 0.275(2) Uiso 1 1 d U
Zn4 Zn 0.3333 0.6667 0.4264 0.307(5) Uiso 1 3 d S
O2 O 0.6667 0.3333 0.0692 0.168(11) Uiso 1 3 d S
Zn3 Zn 1.0000 1.0000 0.2164 0.248(5) Uiso 1 3 d S
Zn1 Zn 0.9713 0.9433 0.2446 0.263(2) Uiso 1 1 d U
O1 O 1.0000 1.0000 0.2381 0.209 Uiso 1 3 d S

loop_
_atom_type_symbol
_atom_type_description
_atom_type_scat_dispersion_real
_atom_type_scat_dispersion_imag
_atom_type_scat_source
C C 0.0181 0.0091 'International Tables Vol C Tables 4.2.6.8 and 6.1.1.4'
Cl Cl 0.3639 0.7018 'International Tables Vol C Tables 4.2.6.8 and 6.1.1.4'
Mn Mn -0.5299 2.8052 'International Tables Vol C Tables 4.2.6.8 and 6.1.1.4'
N N 0.0311 0.0180 'International Tables Vol C Tables 4.2.6.8 and 6.1.1.4'
O O 0.0492 0.0322 'International Tables Vol C Tables 4.2.6.8 and 6.1.1.4'
Zn Zn -1.5491 0.6778 'International Tables Vol C Tables 4.2.6.8 and 6.1.1.4'

loop_
_geom_angle_atom_site_label_1
_geom_angle_atom_site_label_2
_geom_angle_atom_site_label_3
_geom_angle
_geom_angle_site_symmetry_1
_geom_angle_site_symmetry_3
C2A C1A C6A 120.0 . .
C2A C1A C13A 126.8(17) . .
C6A C1A C13A 113.2(16) . .
C3A C2A C1A 120.0 . .
C2A C3A C4A 120.0 . .
C2A C3A C12A 113.8(16) . .
C4A C3A C12A 126.2(16) . .
O3A C4A C5A 120.1(16) . .
O3A C4A C3A 119.8(15) . .
C5A C4A C3A 120.0 . .
C6A C5A C4A 120.0 . .
C6A C5A C8A 110.2(14) . .
C4A C5A C8A 129.8(14) . .
C5A C6A C1A 120.0 . .
O1A C7A O2A 122(2) . .
O1A C7A C14A 120.5(18) . .
O2A C7A C14A 117.4(18) . .
C13B C1B C2B 120.7(17) . .
C13B C1B C6B 119.3(17) . .
C2B C1B C6B 120.0 . .
C3B C2B C1B 120.0 . .
C2B C3B C4B 120.0 . .
C2B C3B C12B 130.4(16) . .
C4B C3B C12B 109.6(16) . .
O3B C4B C3B 122.2(16) . .
O3B C4B C5B 117.4(16) . .
C3B C4B C5B 120.0 . .
C6B C5B C4B 120.0 . .
C6B C5B C8B 123.7(15) . .
C4B C5B C8B 116.3(15) . .
C5B C6B C1B 120.0 . .
C5A C8A C10A 102.5(18) . .
C5A C8A C9A 112.0(19) . .
C10A C8A C9A 112(2) . .
C5A C8A C11A 112.4(19) . .
C10A C8A C11A 108(2) . .
C9A C8A C11A 110(2) . .
C2D C1D C6D 120.0 . .
C2D C1D C13D 126.3(17) . .
C6D C1D C13D 113.7(17) . .
C1D C2D C3D 120.0 . .
C4D C3D C2D 120.0 . .
C4D C3D C12D 120.9(16) . .
C2D C3D C12D 119.1(16) . .
O3D C4D C3D 122.8(16) . .
O3D C4D C5D 117.1(16) . .
C3D C4D C5D 120.0 . .
C6D C5D C4D 120.0 . .
C6D C5D C8D 116.0(14) . .
C4D C5D C8D 123.9(15) . .
C5D C6D C1D 120.0 . .
O1B C7B O2B 83.1(16) . .
O1B C7B C14B 145(2) . .
O2B C7B C14B 132(2) . .
C2E C1E C6E 120.0 . .
C2E C1E C13E 132.1(17) . .
C6E C1E C13E 107.9(17) . .
C3E C2E C1E 120.0 . .
C2E C3E C4E 120.0 . .
C2E C3E C12E 136.9(17) . .
C4E C3E C12E 103.1(17) . .
O3E C4E C5E 116.9(16) . .
O3E C4E C3E 122.7(16) . .
C5E C4E C3E 120.0 . .
C4E C5E C6E 120.0 . .
C4E C5E C8E 120.0(15) . .
C6E C5E C8E 120.0(15) . .
C5E C6E C1E 120.0 . .
C3A C12A N1C 133(2) . .
C14A C13A C1A 129(2) . .
C13A C14A C7A 123(2) . .
C5B C8B C10B 110(2) . .
C5B C8B C11B 99.8(17) . .
C10B C8B C11B 110(2) . .
C5B C8B C9B 99.4(18) . .
C10B C8B C9B 115(2) . .
C11B C8B C9B 120(2) . .
N2C C12B C3B 109.4(18) . .
C1B C13B C14B 117.4(17) . .
C13B C14B C7B 117(2) . .
N1C C1C C6C 110.9(19) . .
N1C C1C C2C 116(2) . .
C6C C1C C2C 115.5(17) . .
C3C C2C C1C 109(2) . .
C2C C3C C4C 107(2) . .
C3C C4C C5C 109(2) . .
C6C C5C C4C 117.8(18) . .
N2C C6C C1C 110.9(19) . .
N2C C6C C5C 111(2) . .
C1C C6C C5C 118.4(18) . .
N1C Mn1 O3B 148.2(13) . .
N1C Mn1 O3A 99.8(12) . .
O3B Mn1 O3A 85.7(9) . .
N1C Mn1 N2C 103.9(9) . .
O3B Mn1 N2C 96.0(11) . .
O3A Mn1 N2C 129.6(12) . .
N1C Mn1 Cl1 84.4(8) . .
O3B Mn1 Cl1 124.5(9) . .
O3A Mn1 Cl1 61.0(6) . .
N2C Mn1 Cl1 77.8(8) . .
C1C N1C C12A 134(3) . .
C1C N1C Mn1 80.5(11) . .
C12A N1C Mn1 105.8(15) . .
C12B N2C C6C 173(3) . .
C12B N2C Mn1 100.6(17) . .
C6C N2C Mn1 84.2(10) . .
C7A O1A Zn1 127.2(15) . 6_565
C7A O2A Zn3 126.5(18) . 4_445
C4A O3A Mn1 121.2(16) . .
C7B O1B O2B 48.4(10) . .
C7B O1B Zn4 159(2) . .
O2B O1B Zn4 111.3(17) . .
C7B O2B O1B 48.5(10) . .
C7B O2B Zn2 140.7(15) . .
O1B O2B Zn2 108.6(15) . .
C4B O3B Mn1 105.9(14) . .
O2D C7D O1D 131(2) . .
O2D C7D C14D 113.8(19) . .
O1D C7D C14D 115(2) . .
C5D C8D C9D 121(2) . .
C5D C8D C10D 102.7(18) . .
C9D C8D C10D 106(2) . .
C5D C8D C11D 108.1(19) . .
C9D C8D C11D 111(2) . .
C10D C8D C11D 107(2) . .
C3D C12D N1F 119.1(19) . .
C14D C13D C1D 116.8(17) . .
C13D C14D C7D 123(2) . .
O2E C7E O1E 99.6(17) . .
O2E C7E C14E 123.9(18) . .
O1E C7E C14E 136.5(19) . .
C5E C8E C10E 102.5(18) . .
C5E C8E C11E 110(2) . .
C10E C8E C11E 114(2) . .
C5E C8E C9E 104.6(19) . .
C10E C8E C9E 112(2) . .
C11E C8E C9E 113(2) . .
C3E C12E N2F 110.8(19) . .
C14E C13E C1E 120(2) . .
C13E C14E C7E 133(2) . .
N1F C1F C6F 108.3(18) . .
N1F C1F C2F 117(2) . .
C6F C1F C2F 110.3(17) . .
C3F C2F C1F 111(2) . .
C2F C3F C4F 111(2) . .
C3F C4F C5F 114.5(18) . .
C4F C5F C6F 110.5(19) . .
N2F C6F C1F 110.2(19) . .
N2F C6F C5F 111.8(19) . .
C1F C6F C5F 116.0(19) . .
O3E Mn2 N1F 132.0(12) . .
O3E Mn2 O3D 105.5(10) . .
N1F Mn2 O3D 94.9(11) . .
O3E Mn2 N2F 89.1(11) . .
N1F Mn2 N2F 101.7(9) . .
O3D Mn2 N2F 141.0(11) . .
O3E Mn2 Cl2 146.1(10) . .
N1F Mn2 Cl2 82.0(8) . .
O3D Mn2 Cl2 64.9(7) . .
N2F Mn2 Cl2 82.7(8) . .
C1F N1F C12D 134(2) . .
C1F N1F Mn2 82.9(11) . .
C12D N1F Mn2 105.6(15) . .
C12E N2F C6F 177(3) . .
C12E N2F Mn2 95.3(16) . .
C6F N2F Mn2 82.8(10) . .
C7D O1D Zn1 114.8(18) . .
C7D O2D Zn1 126.4(18) . 3_675
C4D O3D Mn2 122.3(16) . .
C7E O1E Zn2 151.7(18) . .
C7E O2E Zn2 144.6(15) . 2_665
C4E O3E Mn2 119.2(16) . .
O1E Zn2 O2B 94.7(9) . .
O1E Zn2 O2E 113.7(9) . 3_565
O2B Zn2 O2E 133.4(8) . 3_565
O1E Zn2 O2 104.7(8) . 4_455
O2B Zn2 O2 104.5(7) . 4_455
O2E Zn2 O2 103.0(5) 3_565 4_455
O1E Zn2 Zn2 123.2(7) . 3_565
O2B Zn2 Zn2 124.4(7) . 3_565
O2E Zn2 Zn2 70.1(5) 3_565 3_565
O2 Zn2 Zn2 33.4 4_455 3_565
O1E Zn2 Zn2 71.3(7) . 2_665
O2B Zn2 Zn2 106.2(6) . 2_665
O2E Zn2 Zn2 117.3(5) 3_565 2_665
O2 Zn2 Zn2 33.4 4_455 2_665
Zn2 Zn2 Zn2 60.0 3_565 2_665
O1B Zn4 O1B 115.7(6) 3_565 2_665
O1B Zn4 O1B 115.7(6) 3_565 .
O1B Zn4 O1B 115.7(6) 2_665 .
O1B Zn4 O2 102.2(8) 3_565 4_455
O1B Zn4 O2 102.2(8) 2_665 4_455
O1B Zn4 O2 102.2(8) . 4_455
Zn2 O2 Zn2 113.2 9_554 8_654
Zn2 O2 Zn2 113.2 9_554 7_544
Zn2 O2 Zn2 113.188(1) 8_654 7_544
Zn2 O2 Zn4 105.4 9_554 7_544
Zn2 O2 Zn4 105.4 8_654 7_544
Zn2 O2 Zn4 105.427(1) 7_544 7_544
O2A Zn3 O2A 99.1(8) 7_554 9_664
O2A Zn3 O2A 99.1(9) 7_554 8_654
O2A Zn3 O2A 99.1(8) 9_664 8_654
O2A Zn3 O1 118.5(7) 7_554 .
O2A Zn3 O1 118.5(7) 9_664 .
O2A Zn3 O1 118.5(7) 8_654 .
O2A Zn3 Zn1 129.3(6) 7_554 2_765
O2A Zn3 Zn1 83.1(7) 9_664 2_765
O2A Zn3 Zn1 130.9(7) 8_654 2_765
O1 Zn3 Zn1 35.480(1) . 2_765
O2A Zn3 Zn1 130.9(7) 7_554 .
O2A Zn3 Zn1 129.3(6) 9_664 .
O2A Zn3 Zn1 83.1(7) 8_654 .
O1 Zn3 Zn1 35.5 . .
Zn1 Zn3 Zn1 60.352(1) 2_765 .
O2A Zn3 Zn1 83.1(7) 7_554 3_675
O2A Zn3 Zn1 130.9(7) 9_664 3_675
O2A Zn3 Zn1 129.3(6) 8_654 3_675
O1 Zn3 Zn1 35.5 . 3_675
Zn1 Zn3 Zn1 60.352(1) 2_765 3_675
Zn1 Zn3 Zn1 60.352(1) . 3_675
O1D Zn1 O1 128.6(8) . .
O1D Zn1 O1A 86.8(8) . 8_654
O1 Zn1 O1A 114.5(5) . 8_654
O1D Zn1 O2D 106.0(9) . 2_765
O1 Zn1 O2D 106.8(7) . 2_765
O1A Zn1 O2D 113.0(8) 8_654 2_765
O1D Zn1 Zn3 132.1(7) . .
O1 Zn1 Zn3 36.5 . .
O1A Zn1 Zn3 78.1(5) 8_654 .
O2D Zn1 Zn3 121.8(7) 2_765 .
O1D Zn1 Zn1 143.3(8) . 2_765
O1 Zn1 Zn1 34.5 . 2_765
O1A Zn1 Zn1 128.4(5) 8_654 2_765
O2D Zn1 Zn1 72.3(6) 2_765 2_765
Zn3 Zn1 Zn1 59.8 . 2_765
O1D Zn1 Zn1 94.3(8) . 3_675
O1 Zn1 Zn1 34.5 . 3_675
O1A Zn1 Zn1 123.2(5) 8_654 3_675
O2D Zn1 Zn1 121.0(6) 2_765 3_675
Zn3 Zn1 Zn1 59.8 . 3_675
Zn1 Zn1 Zn1 60.0 2_765 3_675
Zn1 O1 Zn1 110.9 2_765 .
Zn1 O1 Zn1 110.9 2_765 3_675
Zn1 O1 Zn1 110.905(1) . 3_675
Zn1 O1 Zn3 108.0 2_765 .
Zn1 O1 Zn3 108.0 . .
Zn1 O1 Zn3 108.0 3_675 .

loop_
_geom_bond_atom_site_label_1
_geom_bond_atom_site_label_2
_geom_bond_distance
_geom_bond_site_symmetry_2
C1A C2A 1.3900 .
C1A C6A 1.3900 .
C1A C13A 1.424(16) .
C2A C3A 1.3900 .
C3A C4A 1.3900 .
C3A C12A 1.396(16) .
C4A O3A 1.414(15) .
C4A C5A 1.3900 .
C5A C6A 1.3900 .
C5A C8A 1.519(16) .
C7A O1A 1.368(16) .
C7A O2A 1.433(16) .
C7A C14A 1.486(18) .
C1B C13B 1.394(16) .
C1B C2B 1.3900 .
C1B C6B 1.3900 .
C2B C3B 1.3900 .
C3B C4B 1.3900 .
C3B C12B 1.434(16) .
C4B O3B 1.350(15) .
C4B C5B 1.3900 .
C5B C6B 1.3900 .
C5B C8B 1.501(16) .
C8A C10A 1.550(18) .
C8A C9A 1.533(18) .
C8A C11A 1.573(18) .
C1D C2D 1.3900 .
C1D C6D 1.3900 .
C1D C13D 1.429(16) .
C2D C3D 1.3900 .
C3D C4D 1.3900 .
C3D C12D 1.426(16) .
C4D O3D 1.373(15) .
C4D C5D 1.3900 .
C5D C6D 1.3900 .
C5D C8D 1.519(16) .
C7B O1B 1.394(17) .
C7B O2B 1.391(17) .
C7B C14B 1.439(17) .
C1E C2E 1.3900 .
C1E C6E 1.3900 .
C1E C13E 1.443(16) .
C2E C3E 1.3900 .
C3E C4E 1.3900 .
C3E C12E 1.395(16) .
C4E O3E 1.341(15) .
C4E C5E 1.3900 .
C5E C6E 1.3900 .
C5E C8E 1.460(16) .
C12A N1C 1.484(17) .
C13A C14A 1.317(18) .
C8B C10B 1.509(18) .
C8B C11B 1.558(18) .
C8B C9B 1.550(18) .
C12B N2C 1.437(17) .
C13B C14B 1.374(18) .
C1C N1C 1.385(18) .
C1C C6C 1.499(18) .
C1C C2C 1.574(18) .
C2C C3C 1.512(19) .
C3C C4C 1.517(19) .
C4C C5C 1.536(19) .
C5C C6C 1.558(17) .
C6C N2C 1.453(17) .
Cl1 Mn1 2.648(12) .
Mn1 N1C 1.906(18) .
Mn1 O3B 1.975(15) .
Mn1 O3A 2.081(17) .
Mn1 N2C 2.029(18) .
O1A Zn1 1.854(17) 6_565
O2A Zn3 1.718(19) 4_445
O1B O2B 1.85(2) .
O1B Zn4 1.73(2) .
O2B Zn2 1.81(2) .
C7D O2D 1.417(17) .
C7D O1D 1.438(17) .
C7D C14D 1.509(18) .
C8D C9D 1.505(18) .
C8D C10D 1.583(18) .
C8D C11D 1.566(18) .
C12D N1F 1.510(17) .
C13D C14D 1.357(18) .
C7E O2E 1.345(17) .
C7E O1E 1.367(17) .
C7E C14E 1.447(17) .
C8E C10E 1.510(18) .
C8E C11E 1.497(18) .
C8E C9E 1.572(18) .
C12E N2F 1.440(17) .
C13E C14E 1.284(18) .
C1F N1F 1.355(18) .
C1F C6F 1.531(18) .
C1F C2F 1.565(18) .
C2F C3F 1.522(19) .
C3F C4F 1.528(19) .
C4F C5F 1.564(18) .
C5F C6F 1.583(18) .
C6F N2F 1.471(17) .
Cl2 Mn2 2.463(11) .
Mn2 O3E 1.972(15) .
Mn2 N1F 1.963(18) .
Mn2 O3D 2.052(16) .
Mn2 N2F 2.064(17) .
O1D Zn1 1.66(2) .
O2D Zn1 1.98(2) 3_675
O1E Zn2 1.52(2) .
O2E Zn2 1.736(16) 2_665
Zn2 O2E 1.736(16) 3_565
Zn2 O2 1.8733 4_455
Zn2 Zn2 3.1275 3_565
Zn2 Zn2 3.1275 2_665
Zn4 O1B 1.73(2) 3_565
Zn4 O1B 1.73(2) 2_665
Zn4 O2 2.1007 4_455
O2 Zn2 1.8731 9_554
O2 Zn2 1.8731 8_654
O2 Zn2 1.8733 7_544
O2 Zn4 2.1007 7_544
Zn3 O2A 1.718(19) 7_554
Zn3 O2A 1.718(19) 9_664
Zn3 O2A 1.718(19) 8_654
Zn3 O1 1.9013 .
Zn3 Zn1 3.0383 2_765
Zn3 Zn1 3.0383 .
Zn3 Zn1 3.0383 3_675
Zn1 O1 1.8542 .
Zn1 O1A 1.855(17) 8_654
Zn1 O2D 1.98(2) 2_765
Zn1 Zn1 3.0545 2_765
Zn1 Zn1 3.0545 3_675
O1 Zn1 1.8542 2_765
O1 Zn1 1.8542 3_675
